data_7134964
loop_
_publ_author_name
'Szathm&#xe1;ri, Bal&#xe1;zs'
'Holczbauer, Tam&#xe1;s'
'Balterer, Bence'
'Domj&#xe1;n, Attila'
'Volk, Bal&#xe1;zs'
'Kov&#xe1;cs, Ilona'
'Kelemen, Zsolt'

_publ_section_title
;
 Synthesis and characterization of the first neutral hexacoordinated
 silole complexes.
;
_journal_issue 82
_journal_name_full 'Chemical communications (Cambridge, England)'
_journal_page_first 16042
_journal_page_last 16045
_journal_paper_doi 10.1039/d5cc04234h
_journal_volume 61
_journal_year 2025
_chemical_formula_moiety 'C28 H38 O2 Si3'
_chemical_formula_sum 'C28 H38 O2 Si3'
_chemical_formula_weight 490.85
_space_group_crystal_system triclinic
_space_group_IT_number 2
_space_group_name_Hall '-P 1'
_space_group_name_H-M_alt 'P -1'
_atom_sites_solution_hydrogens geom
_atom_sites_solution_primary direct
_atom_sites_solution_secondary direct
_audit_creation_date 2025-06-02
_audit_creation_method
;
Olex2 1.5
(compiled 2025.05.31 svn.r86d253d1 for OlexSys, GUI svn.r7254)
;
_audit_update_record
;
2025-07-15 deposited with the CCDC.	2025-09-09 downloaded from the CCDC.
;
_cell_angle_alpha 82.860(6)
_cell_angle_beta 68.217(5)
_cell_angle_gamma 82.581(6)
_cell_formula_units_Z 2
_cell_length_a 10.5394(7)
_cell_length_b 12.0173(7)
_cell_length_c 12.3813(8)
_cell_measurement_reflns_used 33290
_cell_measurement_temperature 103.15
_cell_measurement_theta_max 27.54
_cell_measurement_theta_min 2.99
_cell_volume 1439.02(17)
_computing_cell_refinement 'Crystal Clear V.1.4.1 (Rigaku/MSC, 2007)'
_computing_data_collection 'Crystal Clear V.1.4.1 (Rigaku/MSC, 2007)'
_computing_data_reduction 'Crystal Clear V.1.4.1 (Rigaku/MSC, 2007)'
_computing_molecular_graphics 'Olex2 1.5 (Dolomanov et al., 2009)'
_computing_publication_material 'Olex2 1.5 (Dolomanov et al., 2009)'
_computing_structure_refinement 'SHELXL 2018/3 (Sheldrick, 2015)'
_computing_structure_solution 'SHELXT 2018/2 (Sheldrick, 2018)'
_diffrn_ambient_temperature 103.15
_diffrn_measured_fraction_theta_full 0.998
_diffrn_measured_fraction_theta_max 0.998
_diffrn_measurement_device_type 'Rigaku RAXIS-RAPID II'
_diffrn_measurement_method dtprofit.ref
_diffrn_radiation_detector RX
_diffrn_radiation_type MoK\a
_diffrn_radiation_wavelength 0.71075
_diffrn_reflns_av_R_equivalents 0.0700
_diffrn_reflns_av_unetI/netI 0.0502
_diffrn_reflns_Laue_measured_fraction_full 0.998
_diffrn_reflns_Laue_measured_fraction_max 0.998
_diffrn_reflns_limit_h_max 12
_diffrn_reflns_limit_h_min -12
_diffrn_reflns_limit_k_max 14
_diffrn_reflns_limit_k_min -14
_diffrn_reflns_limit_l_max 14
_diffrn_reflns_limit_l_min -14
_diffrn_reflns_number 39037
_diffrn_reflns_point_group_measured_fraction_full 0.998
_diffrn_reflns_point_group_measured_fraction_max 0.998
_diffrn_reflns_theta_full 25.242
_diffrn_reflns_theta_max 25.348
_diffrn_reflns_theta_min 2.990
_exptl_absorpt_coefficient_mu 0.186
_exptl_absorpt_correction_T_max 0.974267
_exptl_absorpt_correction_T_min 0.952007
_exptl_absorpt_correction_type numerical
_exptl_absorpt_process_details
;
 T.Higashi, Numerical Absorption Correction, NUMABS, 2002
;
_exptl_crystal_colour colourless
_exptl_crystal_density_diffrn 1.133
_exptl_crystal_description block
_exptl_crystal_F_000 528
_exptl_crystal_size_max 0.5
_exptl_crystal_size_mid 0.3
_exptl_crystal_size_min 0.3
_refine_diff_density_max 0.658
_refine_diff_density_min -0.547
_refine_diff_density_rms 0.063
_refine_ls_extinction_method none
_refine_ls_goodness_of_fit_ref 1.161
_refine_ls_hydrogen_treatment constr
_refine_ls_matrix_type full
_refine_ls_number_parameters 307
_refine_ls_number_reflns 5259
_refine_ls_number_restraints 0
_refine_ls_restrained_S_all 1.161
_refine_ls_R_factor_all 0.0738
_refine_ls_R_factor_gt 0.0634
_refine_ls_shift/su_max 0.000
_refine_ls_shift/su_mean 0.000
_refine_ls_structure_factor_coef Fsqd
_refine_ls_weighting_details 'w=1/[\s^2^(Fo^2^)+(0.0548P)^2^+1.5723P] where P=(Fo^2^+2Fc^2^)/3'
_refine_ls_weighting_scheme calc
_refine_ls_wR_factor_gt 0.1432
_refine_ls_wR_factor_ref 0.1484
_reflns_Friedel_coverage 0.000
_reflns_number_gt 4725
_reflns_number_total 5259
_reflns_threshold_expression 'I > 2\s(I)'
_cod_data_source_file d5cc04234h3.cif
_cod_data_source_block sb111kr4
_cod_depositor_comments 'Adding full bibliography for 7134962--7134969.cif.'
_cod_database_code 7134964
_shelx_shelxl_version_number 2018/3
_shelx_space_group_comment
;
The symmetry employed for this shelxl refinement is uniquely defined
by the following loop, which should always be used as a source of
symmetry information in preference to the above space-group names.
They are only intended as comments.
;
_shelx_estimated_absorpt_t_max 0.946
_shelx_estimated_absorpt_t_min 0.913
_olex2_refinement_description
;
1.a Aromatic/amide H refined with riding coordinates:
 C8(H8), C15(H15), C16(H16), C17(H17), C18(H18), C19(H19), C21(H21), C22(H22),
 C23(H23), C24(H24), C25(H25)
1.b Idealised Me refined as rotating group:
 C5(H5A,H5B,H5C), C7(H7A,H7B,H7C), C10(H10A,H10B,H10C), C11(H11A,H11B,H11C),
 C12(H12A,H12B,H12C), C13(H13A,H13B,H13C), C26(H26A,H26B,H26C), C27(H27A,H27B,
 H27C), C28(H28A,H28B,H28C)
;
_olex2_submission_special_instructions 'No special instructions were received'

loop_
_space_group_symop_operation_xyz
'x, y, z'
'-x, -y, -z'

loop_
_atom_site_label
_atom_site_type_symbol
_atom_site_fract_x
_atom_site_fract_y
_atom_site_fract_z
_atom_site_U_iso_or_equiv
_atom_site_adp_type
_atom_site_occupancy
_atom_site_site_symmetry_order
_atom_site_calc_flag
_atom_site_refinement_flags_posn
_atom_site_refinement_flags_adp
_atom_site_refinement_flags_occupancy
_atom_site_disorder_assembly
_atom_site_disorder_group
Si1 Si 0.65576(8) 0.72187(6) 0.74016(7) 0.0252(2) Uani 1 1 d . . . . .
Si2 Si 0.64011(8) 0.45204(7) 0.72263(8) 0.0312(2) Uani 1 1 d . . . . .
Si3 Si 0.51614(8) 0.98308(6) 0.76471(7) 0.0266(2) Uani 1 1 d . . . . .
O1 O 0.78108(19) 0.74600(16) 0.61068(17) 0.0299(5) Uani 1 1 d . . . . .
O2 O 1.1235(2) 0.8444(2) 0.3300(2) 0.0546(7) Uani 1 1 d . . . . .
C1 C 0.5596(3) 0.5981(2) 0.7518(2) 0.0269(6) Uani 1 1 d . . . . .
C2 C 0.4271(3) 0.6409(2) 0.7789(2) 0.0262(6) Uani 1 1 d . . . . .
C3 C 0.3968(3) 0.7680(2) 0.7887(2) 0.0243(6) Uani 1 1 d . . . . .
C4 C 0.5053(3) 0.8282(2) 0.7668(2) 0.0260(6) Uani 1 1 d . . . . .
C5 C 0.7471(3) 0.7095(3) 0.8442(3) 0.0338(7) Uani 1 1 d . . . . .
H5A H 0.804986 0.638035 0.836985 0.051 Uiso 1 1 calc R U . . .
H5B H 0.680003 0.711638 0.924007 0.051 Uiso 1 1 calc R U . . .
H5C H 0.804529 0.772154 0.826504 0.051 Uiso 1 1 calc R U . . .
C6 C 0.7872(3) 0.7583(2) 0.4986(3) 0.0285(6) Uani 1 1 d . . . . .
C7 C 0.6648(3) 0.7303(3) 0.4773(3) 0.0382(7) Uani 1 1 d . . . . .
H7A H 0.650567 0.650733 0.502001 0.057 Uiso 1 1 calc R U . . .
H7B H 0.680119 0.744422 0.393958 0.057 Uiso 1 1 calc R U . . .
H7C H 0.583590 0.777334 0.522045 0.057 Uiso 1 1 calc R U . . .
C8 C 0.9005(3) 0.7926(2) 0.4127(3) 0.0345(7) Uani 1 1 d . . . . .
H8 H 0.898247 0.797746 0.336258 0.041 Uiso 1 1 calc R U . . .
C9 C 1.0265(3) 0.8230(3) 0.4200(3) 0.0372(7) Uani 1 1 d . . . . .
C10 C 1.0387(4) 0.8290(4) 0.5358(3) 0.0559(10) Uani 1 1 d . . . . .
H10A H 1.031728 0.754141 0.578060 0.084 Uiso 1 1 calc R U . . .
H10B H 0.964722 0.881595 0.581457 0.084 Uiso 1 1 calc R U . . .
H10C H 1.127545 0.855348 0.523757 0.084 Uiso 1 1 calc R U . . .
C11 C 0.8249(3) 0.4660(3) 0.6307(4) 0.0534(10) Uani 1 1 d . . . . .
H11A H 0.831370 0.509154 0.556612 0.080 Uiso 1 1 calc R U . . .
H11B H 0.873160 0.390951 0.615409 0.080 Uiso 1 1 calc R U . . .
H11C H 0.866777 0.505136 0.672118 0.080 Uiso 1 1 calc R U . . .
C12 C 0.6318(5) 0.3656(3) 0.8605(3) 0.0589(11) Uani 1 1 d . . . . .
H12A H 0.667025 0.406362 0.905760 0.088 Uiso 1 1 calc R U . . .
H12B H 0.687706 0.293889 0.841906 0.088 Uiso 1 1 calc R U . . .
H12C H 0.536442 0.351158 0.906371 0.088 Uiso 1 1 calc R U . . .
C13 C 0.5632(4) 0.3806(3) 0.6397(3) 0.0478(9) Uani 1 1 d . . . . .
H13A H 0.618050 0.309582 0.615517 0.072 Uiso 1 1 calc R U . . .
H13B H 0.561747 0.429423 0.570569 0.072 Uiso 1 1 calc R U . . .
H13C H 0.469240 0.365207 0.689515 0.072 Uiso 1 1 calc R U . . .
C14 C 0.3114(3) 0.5730(2) 0.7942(2) 0.0270(6) Uani 1 1 d . . . . .
C15 C 0.2455(3) 0.5895(3) 0.7142(3) 0.0330(7) Uani 1 1 d . . . . .
H15 H 0.271289 0.646527 0.651723 0.040 Uiso 1 1 calc R U . . .
C16 C 0.1419(3) 0.5231(3) 0.7247(3) 0.0394(8) Uani 1 1 d . . . . .
H16 H 0.098225 0.534429 0.668955 0.047 Uiso 1 1 calc R U . . .
C17 C 0.1026(3) 0.4409(3) 0.8158(3) 0.0427(8) Uani 1 1 d . . . . .
H17 H 0.032379 0.395347 0.822557 0.051 Uiso 1 1 calc R U . . .
C18 C 0.1653(3) 0.4250(3) 0.8970(3) 0.0423(8) Uani 1 1 d . . . . .
H18 H 0.136866 0.369505 0.960743 0.051 Uiso 1 1 calc R U . . .
C19 C 0.2701(3) 0.4901(2) 0.8859(3) 0.0344(7) Uani 1 1 d . . . . .
H19 H 0.314035 0.477744 0.941439 0.041 Uiso 1 1 calc R U . . .
C20 C 0.2518(3) 0.8164(2) 0.8224(2) 0.0265(6) Uani 1 1 d . . . . .
C21 C 0.1589(3) 0.7952(3) 0.9359(3) 0.0324(7) Uani 1 1 d . . . . .
H21 H 0.187721 0.746447 0.990621 0.039 Uiso 1 1 calc R U . . .
C22 C 0.0251(3) 0.8445(3) 0.9696(3) 0.0383(7) Uani 1 1 d . . . . .
H22 H -0.036836 0.830528 1.047385 0.046 Uiso 1 1 calc R U . . .
C23 C -0.0180(3) 0.9141(3) 0.8899(3) 0.0391(8) Uani 1 1 d . . . . .
H23 H -0.109532 0.948059 0.912748 0.047 Uiso 1 1 calc R U . . .
C24 C 0.0721(3) 0.9342(3) 0.7771(3) 0.0380(7) Uani 1 1 d . . . . .
H24 H 0.041963 0.981298 0.722163 0.046 Uiso 1 1 calc R U . . .
C25 C 0.2064(3) 0.8860(2) 0.7434(3) 0.0331(7) Uani 1 1 d . . . . .
H25 H 0.267783 0.900770 0.665555 0.040 Uiso 1 1 calc R U . . .
C26 C 0.3510(3) 1.0683(3) 0.8347(3) 0.0423(8) Uani 1 1 d . . . . .
H26A H 0.299961 1.030588 0.910638 0.063 Uiso 1 1 calc R U . . .
H26B H 0.296522 1.076188 0.784601 0.063 Uiso 1 1 calc R U . . .
H26C H 0.369788 1.143039 0.845782 0.063 Uiso 1 1 calc R U . . .
C27 C 0.5957(3) 1.0363(3) 0.6080(3) 0.0377(7) Uani 1 1 d . . . . .
H27A H 0.617408 1.114052 0.603168 0.057 Uiso 1 1 calc R U . . .
H27B H 0.531324 1.033822 0.568214 0.057 Uiso 1 1 calc R U . . .
H27C H 0.680126 0.988857 0.570387 0.057 Uiso 1 1 calc R U . . .
C28 C 0.6349(3) 0.9993(3) 0.8406(3) 0.0378(7) Uani 1 1 d . . . . .
H28A H 0.605540 0.956606 0.917172 0.057 Uiso 1 1 calc R U . . .
H28B H 0.633401 1.079110 0.850766 0.057 Uiso 1 1 calc R U . . .
H28C H 0.728222 0.970759 0.793774 0.057 Uiso 1 1 calc R U . . .

loop_
_atom_site_aniso_label
_atom_site_aniso_U_11
_atom_site_aniso_U_22
_atom_site_aniso_U_33
_atom_site_aniso_U_23
_atom_site_aniso_U_13
_atom_site_aniso_U_12
Si1 0.0213(4) 0.0248(4) 0.0305(4) 0.0007(3) -0.0095(3) -0.0077(3)
Si2 0.0303(4) 0.0233(4) 0.0420(5) -0.0016(3) -0.0152(4) -0.0047(3)
Si3 0.0272(4) 0.0219(4) 0.0309(4) -0.0019(3) -0.0091(3) -0.0074(3)
O1 0.0251(10) 0.0326(11) 0.0328(11) 0.0000(9) -0.0099(9) -0.0093(8)
O2 0.0383(14) 0.0649(17) 0.0482(15) 0.0116(12) -0.0022(12) -0.0178(12)
C1 0.0258(15) 0.0278(15) 0.0285(15) 0.0009(12) -0.0102(12) -0.0093(11)
C2 0.0279(15) 0.0249(14) 0.0263(14) 0.0014(11) -0.0091(12) -0.0099(11)
C3 0.0251(14) 0.0243(14) 0.0240(14) 0.0009(11) -0.0093(11) -0.0056(11)
C4 0.0259(14) 0.0262(14) 0.0252(14) -0.0010(11) -0.0071(12) -0.0078(11)
C5 0.0329(16) 0.0360(17) 0.0366(17) 0.0015(13) -0.0164(14) -0.0100(13)
C6 0.0312(15) 0.0255(14) 0.0308(15) -0.0010(12) -0.0135(13) -0.0040(11)
C7 0.0401(18) 0.0442(19) 0.0350(17) 0.0010(14) -0.0173(14) -0.0128(14)
C8 0.0367(17) 0.0324(16) 0.0318(16) 0.0014(13) -0.0098(13) -0.0049(13)
C9 0.0286(16) 0.0312(16) 0.0446(19) 0.0038(14) -0.0060(14) -0.0063(13)
C10 0.0359(19) 0.084(3) 0.052(2) 0.004(2) -0.0160(17) -0.0286(19)
C11 0.0337(18) 0.0319(18) 0.088(3) -0.0161(18) -0.0123(19) 0.0021(14)
C12 0.080(3) 0.043(2) 0.052(2) 0.0035(17) -0.029(2) 0.0062(19)
C13 0.048(2) 0.0390(19) 0.063(2) -0.0183(17) -0.0232(18) -0.0032(15)
C14 0.0231(14) 0.0260(14) 0.0327(15) -0.0043(12) -0.0087(12) -0.0069(11)
C15 0.0315(16) 0.0336(16) 0.0357(17) 0.0032(13) -0.0135(13) -0.0116(12)
C16 0.0368(18) 0.0432(19) 0.048(2) -0.0026(15) -0.0242(15) -0.0110(14)
C17 0.0346(18) 0.0431(19) 0.055(2) -0.0038(16) -0.0162(16) -0.0202(15)
C18 0.0415(19) 0.0411(19) 0.047(2) 0.0076(15) -0.0165(16) -0.0227(15)
C19 0.0366(17) 0.0330(16) 0.0379(17) 0.0062(13) -0.0174(14) -0.0149(13)
C20 0.0234(14) 0.0242(14) 0.0332(15) -0.0034(12) -0.0095(12) -0.0078(11)
C21 0.0282(15) 0.0328(16) 0.0355(17) 0.0001(13) -0.0103(13) -0.0070(12)
C22 0.0262(16) 0.0387(18) 0.0441(19) -0.0063(14) -0.0030(14) -0.0093(13)
C23 0.0243(15) 0.0384(18) 0.059(2) -0.0160(16) -0.0173(15) 0.0006(13)
C24 0.0371(18) 0.0361(17) 0.049(2) -0.0041(15) -0.0264(16) 0.0001(14)
C25 0.0322(16) 0.0344(16) 0.0344(17) 0.0013(13) -0.0138(13) -0.0077(13)
C26 0.0384(18) 0.0331(17) 0.053(2) -0.0111(15) -0.0114(16) -0.0045(14)
C27 0.0488(19) 0.0277(16) 0.0379(18) 0.0014(13) -0.0152(15) -0.0127(14)
C28 0.0418(18) 0.0349(17) 0.0436(18) -0.0023(14) -0.0208(15) -0.0121(14)

loop_
_atom_type_symbol
_atom_type_description
_atom_type_scat_dispersion_real
_atom_type_scat_dispersion_imag
_atom_type_scat_source
C C 0.0033 0.0016 'International Tables Vol C Tables 4.2.6.8 and 6.1.1.4'
H H 0.0000 0.0000 'International Tables Vol C Tables 4.2.6.8 and 6.1.1.4'
O O 0.0106 0.0060 'International Tables Vol C Tables 4.2.6.8 and 6.1.1.4'
Si Si 0.0817 0.0704 'International Tables Vol C Tables 4.2.6.8 and 6.1.1.4'

loop_
_geom_angle_atom_site_label_1
_geom_angle_atom_site_label_2
_geom_angle_atom_site_label_3
_geom_angle
_geom_angle_site_symmetry_1
_geom_angle_site_symmetry_3
_geom_angle_publ_flag
O1 Si1 C1 114.89(12) . . ?
O1 Si1 C4 113.30(11) . . ?
O1 Si1 C5 102.84(12) . . ?
C4 Si1 C1 95.88(12) . . ?
C5 Si1 C1 113.95(13) . . ?
C5 Si1 C4 116.64(14) . . ?
C1 Si2 C11 106.09(14) . . ?
C12 Si2 C1 111.28(15) . . ?
C12 Si2 C11 108.30(19) . . ?
C13 Si2 C1 112.49(14) . . ?
C13 Si2 C11 108.19(18) . . ?
C13 Si2 C12 110.27(18) . . ?
C26 Si3 C4 116.02(14) . . ?
C26 Si3 C27 109.70(16) . . ?
C27 Si3 C4 106.65(13) . . ?
C28 Si3 C4 107.16(14) . . ?
C28 Si3 C26 108.57(16) . . ?
C28 Si3 C27 108.50(15) . . ?
C6 O1 Si1 134.15(18) . . ?
Si2 C1 Si1 124.69(15) . . ?
C2 C1 Si1 104.8(2) . . ?
C2 C1 Si2 130.4(2) . . ?
C1 C2 C3 117.1(2) . . ?
C1 C2 C14 124.3(3) . . ?
C14 C2 C3 118.6(2) . . ?
C4 C3 C2 117.1(2) . . ?
C4 C3 C20 124.7(2) . . ?
C20 C3 C2 118.2(2) . . ?
Si1 C4 Si3 123.58(15) . . ?
C3 C4 Si1 105.0(2) . . ?
C3 C4 Si3 131.4(2) . . ?
Si1 C5 H5A 109.5 . . ?
Si1 C5 H5B 109.5 . . ?
Si1 C5 H5C 109.5 . . ?
H5A C5 H5B 109.5 . . ?
H5A C5 H5C 109.5 . . ?
H5B C5 H5C 109.5 . . ?
O1 C6 C7 116.9(2) . . ?
C8 C6 O1 120.0(3) . . ?
C8 C6 C7 123.1(3) . . ?
C6 C7 H7A 109.5 . . ?
C6 C7 H7B 109.5 . . ?
C6 C7 H7C 109.5 . . ?
H7A C7 H7B 109.5 . . ?
H7A C7 H7C 109.5 . . ?
H7B C7 H7C 109.5 . . ?
C6 C8 H8 115.4 . . ?
C6 C8 C9 129.3(3) . . ?
C9 C8 H8 115.4 . . ?
O2 C9 C8 119.5(3) . . ?
O2 C9 C10 119.6(3) . . ?
C8 C9 C10 120.9(3) . . ?
C9 C10 H10A 109.5 . . ?
C9 C10 H10B 109.5 . . ?
C9 C10 H10C 109.5 . . ?
H10A C10 H10B 109.5 . . ?
H10A C10 H10C 109.5 . . ?
H10B C10 H10C 109.5 . . ?
Si2 C11 H11A 109.5 . . ?
Si2 C11 H11B 109.5 . . ?
Si2 C11 H11C 109.5 . . ?
H11A C11 H11B 109.5 . . ?
H11A C11 H11C 109.5 . . ?
H11B C11 H11C 109.5 . . ?
Si2 C12 H12A 109.5 . . ?
Si2 C12 H12B 109.5 . . ?
Si2 C12 H12C 109.5 . . ?
H12A C12 H12B 109.5 . . ?
H12A C12 H12C 109.5 . . ?
H12B C12 H12C 109.5 . . ?
Si2 C13 H13A 109.5 . . ?
Si2 C13 H13B 109.5 . . ?
Si2 C13 H13C 109.5 . . ?
H13A C13 H13B 109.5 . . ?
H13A C13 H13C 109.5 . . ?
H13B C13 H13C 109.5 . . ?
C15 C14 C2 120.2(3) . . ?
C15 C14 C19 118.6(3) . . ?
C19 C14 C2 121.2(3) . . ?
C14 C15 H15 119.7 . . ?
C14 C15 C16 120.6(3) . . ?
C16 C15 H15 119.7 . . ?
C15 C16 H16 119.9 . . ?
C17 C16 C15 120.1(3) . . ?
C17 C16 H16 119.9 . . ?
C16 C17 H17 120.0 . . ?
C18 C17 C16 119.9(3) . . ?
C18 C17 H17 120.0 . . ?
C17 C18 H18 120.0 . . ?
C17 C18 C19 120.1(3) . . ?
C19 C18 H18 120.0 . . ?
C14 C19 H19 119.7 . . ?
C18 C19 C14 120.7(3) . . ?
C18 C19 H19 119.7 . . ?
C21 C20 C3 120.4(3) . . ?
C25 C20 C3 121.0(3) . . ?
C25 C20 C21 118.5(3) . . ?
C20 C21 H21 119.6 . . ?
C22 C21 C20 120.8(3) . . ?
C22 C21 H21 119.6 . . ?
C21 C22 H22 120.1 . . ?
C23 C22 C21 119.8(3) . . ?
C23 C22 H22 120.1 . . ?
C22 C23 H23 120.0 . . ?
C24 C23 C22 119.9(3) . . ?
C24 C23 H23 120.0 . . ?
C23 C24 H24 119.8 . . ?
C23 C24 C25 120.4(3) . . ?
C25 C24 H24 119.8 . . ?
C20 C25 H25 119.8 . . ?
C24 C25 C20 120.5(3) . . ?
C24 C25 H25 119.8 . . ?
Si3 C26 H26A 109.5 . . ?
Si3 C26 H26B 109.5 . . ?
Si3 C26 H26C 109.5 . . ?
H26A C26 H26B 109.5 . . ?
H26A C26 H26C 109.5 . . ?
H26B C26 H26C 109.5 . . ?
Si3 C27 H27A 109.5 . . ?
Si3 C27 H27B 109.5 . . ?
Si3 C27 H27C 109.5 . . ?
H27A C27 H27B 109.5 . . ?
H27A C27 H27C 109.5 . . ?
H27B C27 H27C 109.5 . . ?
Si3 C28 H28A 109.5 . . ?
Si3 C28 H28B 109.5 . . ?
Si3 C28 H28C 109.5 . . ?
H28A C28 H28B 109.5 . . ?
H28A C28 H28C 109.5 . . ?
H28B C28 H28C 109.5 . . ?

loop_
_geom_bond_atom_site_label_1
_geom_bond_atom_site_label_2
_geom_bond_distance
_geom_bond_site_symmetry_2
_geom_bond_publ_flag
Si1 O1 1.676(2) . ?
Si1 C1 1.868(3) . ?
Si1 C4 1.857(3) . ?
Si1 C5 1.856(3) . ?
Si2 C1 1.865(3) . ?
Si2 C11 1.873(3) . ?
Si2 C12 1.864(4) . ?
Si2 C13 1.861(3) . ?
Si3 C4 1.876(3) . ?
Si3 C26 1.863(3) . ?
Si3 C27 1.871(3) . ?
Si3 C28 1.862(3) . ?
O1 C6 1.355(3) . ?
O2 C9 1.227(4) . ?
C1 C2 1.355(4) . ?
C2 C3 1.530(4) . ?
C2 C14 1.496(4) . ?
C3 C4 1.356(4) . ?
C3 C20 1.485(4) . ?
C5 H5A 0.9800 . ?
C5 H5B 0.9800 . ?
C5 H5C 0.9800 . ?
C6 C7 1.494(4) . ?
C6 C8 1.342(4) . ?
C7 H7A 0.9800 . ?
C7 H7B 0.9800 . ?
C7 H7C 0.9800 . ?
C8 H8 0.9500 . ?
C8 C9 1.459(4) . ?
C9 C10 1.498(5) . ?
C10 H10A 0.9800 . ?
C10 H10B 0.9800 . ?
C10 H10C 0.9800 . ?
C11 H11A 0.9800 . ?
C11 H11B 0.9800 . ?
C11 H11C 0.9800 . ?
C12 H12A 0.9800 . ?
C12 H12B 0.9800 . ?
C12 H12C 0.9800 . ?
C13 H13A 0.9800 . ?
C13 H13B 0.9800 . ?
C13 H13C 0.9800 . ?
C14 C15 1.389(4) . ?
C14 C19 1.391(4) . ?
C15 H15 0.9500 . ?
C15 C16 1.392(4) . ?
C16 H16 0.9500 . ?
C16 C17 1.379(5) . ?
C17 H17 0.9500 . ?
C17 C18 1.377(5) . ?
C18 H18 0.9500 . ?
C18 C19 1.391(4) . ?
C19 H19 0.9500 . ?
C20 C21 1.398(4) . ?
C20 C25 1.388(4) . ?
C21 H21 0.9500 . ?
C21 C22 1.387(4) . ?
C22 H22 0.9500 . ?
C22 C23 1.382(5) . ?
C23 H23 0.9500 . ?
C23 C24 1.379(5) . ?
C24 H24 0.9500 . ?
C24 C25 1.386(4) . ?
C25 H25 0.9500 . ?
C26 H26A 0.9800 . ?
C26 H26B 0.9800 . ?
C26 H26C 0.9800 . ?
C27 H27A 0.9800 . ?
C27 H27B 0.9800 . ?
C27 H27C 0.9800 . ?
C28 H28A 0.9800 . ?
C28 H28B 0.9800 . ?
C28 H28C 0.9800 . ?

loop_
_geom_torsion_atom_site_label_1
_geom_torsion_atom_site_label_2
_geom_torsion_atom_site_label_3
_geom_torsion_atom_site_label_4
_geom_torsion
_geom_torsion_site_symmetry_1
_geom_torsion_site_symmetry_2
_geom_torsion_site_symmetry_3
_geom_torsion_site_symmetry_4
_geom_torsion_publ_flag
Si1 O1 C6 C7 -10.1(4) . . . . ?
Si1 O1 C6 C8 170.9(2) . . . . ?
Si1 C1 C2 C3 1.2(3) . . . . ?
Si1 C1 C2 C14 178.4(2) . . . . ?
Si2 C1 C2 C3 -175.6(2) . . . . ?
Si2 C1 C2 C14 1.6(4) . . . . ?
O1 Si1 C1 Si2 55.3(2) . . . . ?
O1 Si1 C1 C2 -121.75(19) . . . . ?
O1 Si1 C4 Si3 -57.6(2) . . . . ?
O1 Si1 C4 C3 123.79(19) . . . . ?
O1 C6 C8 C9 -1.3(5) . . . . ?
C1 Si1 O1 C6 52.2(3) . . . . ?
C1 Si1 C4 Si3 -177.93(17) . . . . ?
C1 Si1 C4 C3 3.4(2) . . . . ?
C1 C2 C3 C4 1.6(4) . . . . ?
C1 C2 C3 C20 -177.9(3) . . . . ?
C1 C2 C14 C15 -111.7(3) . . . . ?
C1 C2 C14 C19 66.3(4) . . . . ?
C2 C3 C4 Si1 -3.4(3) . . . . ?
C2 C3 C4 Si3 178.2(2) . . . . ?
C2 C3 C20 C21 70.4(3) . . . . ?
C2 C3 C20 C25 -111.5(3) . . . . ?
C2 C14 C15 C16 177.0(3) . . . . ?
C2 C14 C19 C18 -177.9(3) . . . . ?
C3 C2 C14 C15 65.4(4) . . . . ?
C3 C2 C14 C19 -116.6(3) . . . . ?
C3 C20 C21 C22 176.8(3) . . . . ?
C3 C20 C25 C24 -177.5(3) . . . . ?
C4 Si1 O1 C6 -56.6(3) . . . . ?
C4 Si1 C1 Si2 174.39(18) . . . . ?
C4 Si1 C1 C2 -2.7(2) . . . . ?
C4 C3 C20 C21 -109.0(3) . . . . ?
C4 C3 C20 C25 69.1(4) . . . . ?
C5 Si1 O1 C6 176.6(3) . . . . ?
C5 Si1 C1 Si2 -63.0(2) . . . . ?
C5 Si1 C1 C2 120.0(2) . . . . ?
C5 Si1 C4 Si3 61.5(2) . . . . ?
C5 Si1 C4 C3 -117.1(2) . . . . ?
C6 C8 C9 O2 174.6(3) . . . . ?
C6 C8 C9 C10 -5.8(5) . . . . ?
C7 C6 C8 C9 179.8(3) . . . . ?
C11 Si2 C1 Si1 -20.4(2) . . . . ?
C11 Si2 C1 C2 155.8(3) . . . . ?
C12 Si2 C1 Si1 97.2(2) . . . . ?
C12 Si2 C1 C2 -86.6(3) . . . . ?
C13 Si2 C1 Si1 -138.5(2) . . . . ?
C13 Si2 C1 C2 37.7(3) . . . . ?
C14 C2 C3 C4 -175.7(2) . . . . ?
C14 C2 C3 C20 4.8(4) . . . . ?
C14 C15 C16 C17 0.8(5) . . . . ?
C15 C14 C19 C18 0.1(5) . . . . ?
C15 C16 C17 C18 0.4(5) . . . . ?
C16 C17 C18 C19 -1.4(5) . . . . ?
C17 C18 C19 C14 1.1(5) . . . . ?
C19 C14 C15 C16 -1.0(5) . . . . ?
C20 C3 C4 Si1 176.0(2) . . . . ?
C20 C3 C4 Si3 -2.4(4) . . . . ?
C20 C21 C22 C23 1.0(5) . . . . ?
C21 C20 C25 C24 0.7(4) . . . . ?
C21 C22 C23 C24 0.1(5) . . . . ?
C22 C23 C24 C25 -0.8(5) . . . . ?
C23 C24 C25 C20 0.4(5) . . . . ?
C25 C20 C21 C22 -1.4(4) . . . . ?
C26 Si3 C4 Si1 -162.82(18) . . . . ?
C26 Si3 C4 C3 15.4(3) . . . . ?
C27 Si3 C4 Si1 74.7(2) . . . . ?
C27 Si3 C4 C3 -107.1(3) . . . . ?
C28 Si3 C4 Si1 -41.4(2) . . . . ?
C28 Si3 C4 C3 136.8(3) . . . . ?
